data_4126241
loop_
_publ_author_name
'Wickramasinghe, Lasantha A.'
'Schrock, Richard R.'
'M\"uller, Peter'
'Ogawa, Takaya'

_publ_section_title
;
 Reduction of Dinitrogen to Ammonia Catalyzed by Molybdenum Diamido
 Complexes.
;
_journal_name_full 'Journal of the American Chemical Society'
_journal_paper_doi 10.1021/jacs.7b04800
_journal_year 2017
_chemical_formula_sum 'C32 H42.5 Br0.5 Cl0.5 Mo N4.5'
_chemical_formula_weight 643.82
_space_group_crystal_system monoclinic
_space_group_IT_number 15
_space_group_name_Hall '-C 2yc'
_space_group_name_H-M_alt 'C 1 2/c 1'
_symmetry_space_group_name_Hall '-C 2yc'
_symmetry_space_group_name_H-M 'C 1 2/c 1'
_atom_sites_solution_hydrogens geom
_atom_sites_solution_primary direct
_atom_sites_solution_secondary difmap
_audit_creation_method SHELXL-2014/6
_cell_angle_alpha 90
_cell_angle_beta 118.422(4)
_cell_angle_gamma 90
_cell_formula_units_Z 8
_cell_length_a 25.126(4)
_cell_length_b 18.280(3)
_cell_length_c 15.476(3)
_cell_measurement_reflns_used 5018
_cell_measurement_temperature 100(2)
_cell_measurement_theta_max 24.80
_cell_measurement_theta_min 2.38
_cell_volume 6251.4(19)
_computing_cell_refinement 'SAINT 7.46A (Bruker-AXS, 2015)'
_computing_data_collection 'APEX2 v2011.4.0 (Bruker-AXS, 2015)'
_computing_data_reduction 'SAINT 7.46A (Bruker-AXS, 2015)'
_computing_molecular_graphics 'Bruker SHELXTL'
_computing_publication_material 'Bruker SHELXTL'
_computing_structure_refinement 'SHELXL-2014/6 (Sheldrick, 2014)'
_computing_structure_solution 'SHELXS-2015 (Sheldrick, 2015)'
_diffrn_ambient_temperature 100(2)
_diffrn_detector_area_resol_mean 8.3
_diffrn_measured_fraction_theta_full 1.000
_diffrn_measured_fraction_theta_max 1.000
_diffrn_measurement_device_type 'Bruker Smart APEX2 CCD'
_diffrn_measurement_method '\f and \w scans'
_diffrn_radiation_type MoK\a
_diffrn_radiation_wavelength 0.71073
_diffrn_reflns_av_R_equivalents 0.1261
_diffrn_reflns_av_unetI/netI 0.0721
_diffrn_reflns_Laue_measured_fraction_full 1.000
_diffrn_reflns_Laue_measured_fraction_max 1.000
_diffrn_reflns_limit_h_max 31
_diffrn_reflns_limit_h_min -31
_diffrn_reflns_limit_k_max 22
_diffrn_reflns_limit_k_min -22
_diffrn_reflns_limit_l_max 19
_diffrn_reflns_limit_l_min -19
_diffrn_reflns_number 55000
_diffrn_reflns_point_group_measured_fraction_full 1.000
_diffrn_reflns_point_group_measured_fraction_max 1.000
_diffrn_reflns_theta_full 25.242
_diffrn_reflns_theta_max 26.371
_diffrn_reflns_theta_min 1.446
_diffrn_source 'I\mS micro-focus sealed tube, multilayer optics'
_exptl_absorpt_coefficient_mu 1.129
_exptl_absorpt_correction_T_max 0.7457
_exptl_absorpt_correction_T_min 0.5505
_exptl_absorpt_correction_type multi-scan
_exptl_absorpt_process_details 'SADABS (Sheldrick, 2009)'
_exptl_crystal_colour yellow
_exptl_crystal_density_diffrn 1.368
_exptl_crystal_density_method 'not measured'
_exptl_crystal_description needle
_exptl_crystal_F_000 2672
_exptl_crystal_size_max 0.180
_exptl_crystal_size_mid 0.030
_exptl_crystal_size_min 0.027
_refine_diff_density_max 0.803
_refine_diff_density_min -1.470
_refine_diff_density_rms 0.101
_refine_ls_extinction_method none
_refine_ls_goodness_of_fit_ref 1.021
_refine_ls_hydrogen_treatment constr
_refine_ls_matrix_type full
_refine_ls_number_parameters 373
_refine_ls_number_reflns 6396
_refine_ls_number_restraints 27
_refine_ls_restrained_S_all 1.018
_refine_ls_R_factor_all 0.0881
_refine_ls_R_factor_gt 0.0495
_refine_ls_shift/su_max 0.001
_refine_ls_shift/su_mean 0.000
_refine_ls_structure_factor_coef Fsqd
_refine_ls_weighting_details 'w=1/[\s^2^(Fo^2^)+(0.0543P)^2^+19.3654P] where P=(Fo^2^+2Fc^2^)/3'
_refine_ls_weighting_scheme calc
_refine_ls_wR_factor_gt 0.1121
_refine_ls_wR_factor_ref 0.1296
_reflns_Friedel_coverage 0.000
_reflns_number_gt 4393
_reflns_number_total 6396
_reflns_threshold_expression 'I > 2\s(I)'
_cod_data_source_file ja7b04800_si_001.cif
_cod_data_source_block X16193
_cod_original_cell_volume 6251.4(18)
_cod_original_formula_sum 'C32 H42.50 Br0.50 Cl0.50 Mo N4.50'
_cod_database_code 4126241
_shelx_space_group_comment
; 
The symmetry employed for this shelxl refinement is uniquely defined 
by the following loop, which should always be used as a source of 
symmetry information in preference to the above space-group names. 
They are only intended as comments. 
;
_shelx_estimated_absorpt_t_min 0.823
_shelx_estimated_absorpt_t_max 0.970
_shelxl_version_number 2014/6

loop_
_space_group_symop_operation_xyz
'x, y, z'
'-x, y, -z+1/2'
'x+1/2, y+1/2, z'
'-x+1/2, y+1/2, -z+1/2'
'-x, -y, -z'
'x, -y, z-1/2'
'-x+1/2, -y+1/2, -z'
'x+1/2, -y+1/2, z-1/2'

loop_
_atom_site_label
_atom_site_type_symbol
_atom_site_fract_x
_atom_site_fract_y
_atom_site_fract_z
_atom_site_U_iso_or_equiv
_atom_site_adp_type
_atom_site_occupancy
_atom_site_site_symmetry_order
_atom_site_calc_flag
_atom_site_refinement_flags_posn
_atom_site_refinement_flags_adp
_atom_site_refinement_flags_occupancy
_atom_site_disorder_assembly
_atom_site_disorder_group
Mo1 Mo 0.25856(2) 0.68278(2) 0.29952(3) 0.02359(12) Uani 1 1 d . . . . .
Cl1 Cl 0.2232(9) 0.6299(8) 0.4055(15) 0.0300(7) Uani 0.5 1 d . U P A 1
Br1 Br 0.2244(3) 0.6160(2) 0.4035(6) 0.0300(7) Uani 0.5 1 d . U P A 2
N1 N 0.29830(16) 0.6179(2) 0.2803(3) 0.0284(9) Uani 1 1 d . . . . .
N2 N 0.18441(15) 0.6814(2) 0.1660(3) 0.0240(8) Uani 1 1 d . . . . .
N3 N 0.23835(16) 0.7974(2) 0.2505(3) 0.0247(8) Uani 1 1 d . . . . .
N4 N 0.32897(16) 0.7422(2) 0.3932(3) 0.0264(8) Uani 1 1 d . . . . .
C1 C 0.15291(19) 0.7471(2) 0.1144(3) 0.0238(9) Uani 1 1 d . . . . .
H1A H 0.1124 0.7487 0.1105 0.029 Uiso 1 1 calc R U . . .
H1B H 0.1472 0.7461 0.0466 0.029 Uiso 1 1 calc R U . . .
C2 C 0.18794(19) 0.8138(3) 0.1662(3) 0.0246(9) Uani 1 1 d . . . . .
C3 C 0.1736(2) 0.8849(3) 0.1363(3) 0.0291(10) Uani 1 1 d . . . . .
H3 H 0.1382 0.8959 0.0766 0.035 Uiso 1 1 calc R U . . .
C4 C 0.2112(2) 0.9405(3) 0.1940(3) 0.0327(11) Uani 1 1 d . . . . .
H4 H 0.2021 0.9900 0.1739 0.039 Uiso 1 1 calc R U . . .
C5 C 0.2622(2) 0.9232(3) 0.2813(3) 0.0323(11) Uani 1 1 d . . . . .
H5 H 0.2881 0.9607 0.3222 0.039 Uiso 1 1 calc R U . . .
C6 C 0.27490(19) 0.8509(3) 0.3082(3) 0.0260(10) Uani 1 1 d . . . . .
C7 C 0.3268(2) 0.8221(3) 0.4002(3) 0.0308(11) Uani 1 1 d . . . . .
H7A H 0.3652 0.8436 0.4088 0.037 Uiso 1 1 calc R U . . .
H7B H 0.3217 0.8356 0.4577 0.037 Uiso 1 1 calc R U . . .
C11 C 0.16064(19) 0.6173(2) 0.1069(3) 0.0229(9) Uani 1 1 d . . . . .
C12 C 0.1837(2) 0.5930(2) 0.0458(3) 0.0254(10) Uani 1 1 d . . . . .
C13 C 0.1582(2) 0.5320(3) -0.0136(3) 0.0293(10) Uani 1 1 d . . . . .
H13 H 0.1737 0.5154 -0.0553 0.035 Uiso 1 1 calc R U . . .
C14 C 0.1105(2) 0.4954(3) -0.0124(3) 0.0306(11) Uani 1 1 d . . . . .
H14 H 0.0932 0.4541 -0.0536 0.037 Uiso 1 1 calc R U . . .
C15 C 0.08807(19) 0.5190(3) 0.0485(3) 0.0258(10) Uani 1 1 d . . . . .
H15 H 0.0556 0.4930 0.0495 0.031 Uiso 1 1 calc R U . . .
C16 C 0.11205(18) 0.5800(3) 0.1088(3) 0.0243(10) Uani 1 1 d . . . . .
C17 C 0.2357(2) 0.6310(3) 0.0388(3) 0.0278(10) Uani 1 1 d . . . . .
H17 H 0.2520 0.6701 0.0901 0.033 Uiso 1 1 calc R U . . .
C18 C 0.2133(2) 0.6674(3) -0.0619(4) 0.0380(12) Uani 1 1 d . . . . .
H18A H 0.2465 0.6947 -0.0629 0.057 Uiso 1 1 calc R U . . .
H18B H 0.1801 0.7011 -0.0738 0.057 Uiso 1 1 calc R U . . .
H18C H 0.1988 0.6298 -0.1132 0.057 Uiso 1 1 calc R U . . .
C19 C 0.2871(2) 0.5777(3) 0.0589(4) 0.0366(12) Uani 1 1 d . . . . .
H19A H 0.2716 0.5368 0.0125 0.055 Uiso 1 1 calc R U . . .
H19B H 0.3040 0.5590 0.1262 0.055 Uiso 1 1 calc R U . . .
H19C H 0.3189 0.6030 0.0509 0.055 Uiso 1 1 calc R U . . .
C20 C 0.0840(2) 0.6040(3) 0.1710(3) 0.0287(11) Uani 1 1 d . . . . .
H20 H 0.1118 0.6407 0.2194 0.034 Uiso 1 1 calc R U . . .
C21 C 0.0759(3) 0.5413(3) 0.2289(4) 0.0449(14) Uani 1 1 d . . . . .
H21A H 0.0457 0.5069 0.1833 0.067 Uiso 1 1 calc R U . . .
H21B H 0.0622 0.5609 0.2739 0.067 Uiso 1 1 calc R U . . .
H21C H 0.1146 0.5160 0.2667 0.067 Uiso 1 1 calc R U . . .
C22 C 0.0231(2) 0.6412(3) 0.1096(4) 0.0344(12) Uani 1 1 d . . . . .
H22A H 0.0287 0.6844 0.0772 0.052 Uiso 1 1 calc R U . . .
H22B H 0.0062 0.6561 0.1522 0.052 Uiso 1 1 calc R U . . .
H22C H -0.0046 0.6069 0.0597 0.052 Uiso 1 1 calc R U . . .
C31 C 0.38968(19) 0.7135(3) 0.4459(3) 0.0299(11) Uani 1 1 d . . . . .
C32 C 0.4087(2) 0.6817(3) 0.5377(3) 0.0303(10) Uani 1 1 d . . . . .
C33 C 0.4669(2) 0.6518(3) 0.5857(4) 0.0415(13) Uani 1 1 d . . . . .
H33 H 0.4806 0.6291 0.6479 0.050 Uiso 1 1 calc R U . . .
C34 C 0.5048(2) 0.6550(4) 0.5439(4) 0.0474(15) Uani 1 1 d . . . . .
H34 H 0.5442 0.6345 0.5775 0.057 Uiso 1 1 calc R U . . .
C35 C 0.4857(2) 0.6872(4) 0.4550(4) 0.0463(15) Uani 1 1 d . . . . .
H35 H 0.5123 0.6888 0.4273 0.056 Uiso 1 1 calc R U . . .
C36 C 0.4282(2) 0.7180(3) 0.4034(3) 0.0371(12) Uani 1 1 d . . . . .
C37 C 0.3705(2) 0.6824(3) 0.5898(3) 0.0306(10) Uani 1 1 d . . . . .
H37 H 0.3289 0.6992 0.5420 0.037 Uiso 1 1 calc R U . . .
C38 C 0.3970(2) 0.7364(3) 0.6753(3) 0.0405(13) Uani 1 1 d . . . . .
H38A H 0.3970 0.7856 0.6503 0.061 Uiso 1 1 calc R U . . .
H38B H 0.4385 0.7221 0.7216 0.061 Uiso 1 1 calc R U . . .
H38C H 0.3723 0.7361 0.7089 0.061 Uiso 1 1 calc R U . . .
C39 C 0.3658(3) 0.6068(3) 0.6276(4) 0.0496(15) Uani 1 1 d . . . . .
H39A H 0.3506 0.5717 0.5732 0.074 Uiso 1 1 calc R U . . .
H39B H 0.3378 0.6090 0.6551 0.074 Uiso 1 1 calc R U . . .
H39C H 0.4058 0.5913 0.6787 0.074 Uiso 1 1 calc R U . . .
C40 C 0.4098(2) 0.7537(3) 0.3040(3) 0.0412(13) Uani 1 1 d . . . . .
H40 H 0.3665 0.7692 0.2761 0.049 Uiso 1 1 calc R U . . .
C41 C 0.4472(3) 0.8217(4) 0.3146(4) 0.0577(17) Uani 1 1 d . . . . .
H41A H 0.4901 0.8085 0.3442 0.087 Uiso 1 1 calc R U . . .
H41B H 0.4413 0.8573 0.3567 0.087 Uiso 1 1 calc R U . . .
H41C H 0.4342 0.8434 0.2497 0.087 Uiso 1 1 calc R U . . .
C42 C 0.4136(2) 0.6985(4) 0.2323(4) 0.0520(17) Uani 1 1 d . . . . .
H42A H 0.4035 0.7231 0.1700 0.078 Uiso 1 1 calc R U . . .
H42B H 0.3851 0.6584 0.2204 0.078 Uiso 1 1 calc R U . . .
H42C H 0.4548 0.6789 0.2606 0.078 Uiso 1 1 calc R U . . .
N1S N 0.5501(4) 0.5482(5) 0.3999(8) 0.056(3) Uani 0.5 1 d . U P . .
C1S C 0.4371(5) 0.5257(6) 0.3434(9) 0.049(3) Uani 0.5 1 d . U P . .
H1SA H 0.4143 0.5235 0.2715 0.074 Uiso 0.5 1 calc R U P . .
H1SB H 0.4216 0.5660 0.3670 0.074 Uiso 0.5 1 calc R U P . .
H1SC H 0.4323 0.4795 0.3710 0.074 Uiso 0.5 1 calc R U P . .
C2S C 0.5003(5) 0.5378(6) 0.3738(7) 0.037(2) Uani 0.5 1 d . U P . .

loop_
_atom_site_aniso_label
_atom_site_aniso_U_11
_atom_site_aniso_U_22
_atom_site_aniso_U_33
_atom_site_aniso_U_23
_atom_site_aniso_U_13
_atom_site_aniso_U_12
Mo1 0.01797(18) 0.0310(2) 0.01987(19) -0.00042(18) 0.00745(14) -0.00154(18)
Cl1 0.0246(4) 0.037(2) 0.0254(5) 0.0028(15) 0.0098(3) -0.0054(15)
Br1 0.0246(4) 0.037(2) 0.0254(5) 0.0028(15) 0.0098(3) -0.0054(15)
N1 0.0230(19) 0.031(2) 0.026(2) -0.0039(17) 0.0074(16) -0.0021(17)
N2 0.0178(17) 0.027(2) 0.0252(18) -0.0021(17) 0.0088(15) 0.0014(16)
N3 0.0220(18) 0.031(2) 0.0244(19) -0.0019(16) 0.0136(16) -0.0007(16)
N4 0.0193(18) 0.034(2) 0.0228(18) -0.0036(17) 0.0077(15) -0.0009(16)
C1 0.023(2) 0.029(3) 0.020(2) 0.0003(19) 0.0096(18) 0.0018(19)
C2 0.021(2) 0.033(3) 0.022(2) -0.003(2) 0.0113(17) -0.004(2)
C3 0.025(2) 0.034(3) 0.031(2) 0.001(2) 0.015(2) 0.003(2)
C4 0.035(3) 0.032(3) 0.038(3) -0.001(2) 0.022(2) -0.003(2)
C5 0.036(3) 0.034(3) 0.032(3) -0.004(2) 0.020(2) -0.010(2)
C6 0.025(2) 0.031(3) 0.025(2) -0.008(2) 0.014(2) -0.0061(19)
C7 0.025(2) 0.036(3) 0.029(2) -0.006(2) 0.0108(19) -0.005(2)
C11 0.020(2) 0.026(2) 0.017(2) 0.0013(18) 0.0039(17) 0.0028(19)
C12 0.028(2) 0.028(3) 0.023(2) -0.0003(19) 0.0145(19) -0.0018(19)
C13 0.027(2) 0.036(3) 0.024(2) -0.001(2) 0.0118(19) -0.001(2)
C14 0.027(2) 0.037(3) 0.025(2) -0.007(2) 0.0106(19) -0.005(2)
C15 0.020(2) 0.032(3) 0.024(2) 0.000(2) 0.0088(18) -0.0026(19)
C16 0.017(2) 0.033(3) 0.017(2) -0.0003(19) 0.0041(17) 0.0028(19)
C17 0.028(2) 0.033(3) 0.026(2) -0.001(2) 0.016(2) -0.003(2)
C18 0.048(3) 0.041(3) 0.032(3) 0.002(2) 0.024(2) -0.003(2)
C19 0.030(3) 0.048(3) 0.034(3) -0.004(2) 0.017(2) -0.001(2)
C20 0.022(2) 0.040(3) 0.026(2) -0.003(2) 0.0130(19) -0.004(2)
C21 0.050(3) 0.056(4) 0.039(3) 0.006(3) 0.029(3) 0.000(3)
C22 0.023(2) 0.041(3) 0.036(3) -0.010(2) 0.011(2) -0.004(2)
C31 0.017(2) 0.042(3) 0.027(2) -0.009(2) 0.0076(19) -0.004(2)
C32 0.024(2) 0.038(3) 0.025(2) -0.008(2) 0.0086(18) -0.006(2)
C33 0.029(3) 0.055(4) 0.031(3) -0.005(3) 0.007(2) 0.003(2)
C34 0.016(2) 0.081(4) 0.036(3) -0.010(3) 0.004(2) 0.008(3)
C35 0.023(2) 0.083(4) 0.034(3) -0.013(3) 0.015(2) -0.004(3)
C36 0.021(2) 0.063(4) 0.027(2) -0.008(2) 0.010(2) -0.004(2)
C37 0.023(2) 0.041(3) 0.025(2) 0.003(2) 0.0093(18) 0.002(2)
C38 0.036(3) 0.056(4) 0.029(3) -0.006(3) 0.015(2) 0.003(3)
C39 0.046(3) 0.053(4) 0.056(4) 0.009(3) 0.030(3) 0.005(3)
C40 0.026(2) 0.073(4) 0.025(2) -0.003(3) 0.012(2) -0.005(3)
C41 0.044(3) 0.090(5) 0.043(3) -0.006(3) 0.025(3) -0.014(3)
C42 0.035(3) 0.093(5) 0.029(3) -0.008(3) 0.016(2) -0.002(3)
N1S 0.042(4) 0.041(6) 0.080(7) -0.013(5) 0.026(4) -0.003(4)
C1S 0.035(5) 0.027(6) 0.072(8) 0.004(6) 0.014(5) -0.001(4)
C2S 0.039(4) 0.030(6) 0.036(5) -0.004(4) 0.014(4) 0.002(4)

loop_
_atom_type_symbol
_atom_type_description
_atom_type_scat_dispersion_real
_atom_type_scat_dispersion_imag
_atom_type_scat_source
C C 0.0033 0.0016 'International Tables Vol C Tables 4.2.6.8 and 6.1.1.4'
H H 0.0000 0.0000 'International Tables Vol C Tables 4.2.6.8 and 6.1.1.4'
N N 0.0061 0.0033 'International Tables Vol C Tables 4.2.6.8 and 6.1.1.4'
Cl Cl 0.1484 0.1585 'International Tables Vol C Tables 4.2.6.8 and 6.1.1.4'
Br Br -0.2901 2.4595 'International Tables Vol C Tables 4.2.6.8 and 6.1.1.4'
Mo Mo -1.6832 0.6857 'International Tables Vol C Tables 4.2.6.8 and 6.1.1.4'

loop_
_geom_angle_atom_site_label_1
_geom_angle_atom_site_label_2
_geom_angle_atom_site_label_3
_geom_angle
N1 Mo1 N4 96.75(16)
N1 Mo1 N2 98.53(16)
N4 Mo1 N2 144.96(16)
N1 Mo1 N3 132.43(16)
N4 Mo1 N3 73.25(14)
N2 Mo1 N3 73.15(14)
N1 Mo1 Cl1 106.4(4)
N4 Mo1 Cl1 102.1(4)
N2 Mo1 Cl1 103.4(5)
N3 Mo1 Cl1 121.1(4)
N1 Mo1 Br1 100.85(18)
N4 Mo1 Br1 104.95(19)
N2 Mo1 Br1 102.8(2)
N3 Mo1 Br1 126.72(16)
C11 N2 C1 112.0(3)
C11 N2 Mo1 124.4(3)
C1 N2 Mo1 123.3(3)
C6 N3 C2 120.6(4)
C6 N3 Mo1 119.3(3)
C2 N3 Mo1 120.0(3)
C31 N4 C7 112.7(4)
C31 N4 Mo1 123.2(3)
C7 N4 Mo1 123.0(3)
N2 C1 C2 110.6(3)
N2 C1 H1A 109.5
C2 C1 H1A 109.5
N2 C1 H1B 109.5
C2 C1 H1B 109.5
H1A C1 H1B 108.1
N3 C2 C3 120.8(4)
N3 C2 C1 112.3(4)
C3 C2 C1 126.9(4)
C2 C3 C4 119.3(4)
C2 C3 H3 120.4
C4 C3 H3 120.4
C5 C4 C3 119.5(5)
C5 C4 H4 120.3
C3 C4 H4 120.3
C6 C5 C4 119.2(5)
C6 C5 H5 120.4
C4 C5 H5 120.4
N3 C6 C5 120.6(4)
N3 C6 C7 112.7(4)
C5 C6 C7 126.7(4)
N4 C7 C6 109.1(4)
N4 C7 H7A 109.9
C6 C7 H7A 109.9
N4 C7 H7B 109.9
C6 C7 H7B 109.9
H7A C7 H7B 108.3
C12 C11 C16 120.3(4)
C12 C11 N2 120.8(4)
C16 C11 N2 118.9(4)
C13 C12 C11 119.4(4)
C13 C12 C17 117.3(4)
C11 C12 C17 123.2(4)
C14 C13 C12 120.7(4)
C14 C13 H13 119.7
C12 C13 H13 119.7
C15 C14 C13 119.9(4)
C15 C14 H14 120.1
C13 C14 H14 120.1
C14 C15 C16 121.4(4)
C14 C15 H15 119.3
C16 C15 H15 119.3
C15 C16 C11 118.3(4)
C15 C16 C20 118.5(4)
C11 C16 C20 123.2(4)
C19 C17 C12 111.4(4)
C19 C17 C18 110.5(4)
C12 C17 C18 110.8(4)
C19 C17 H17 108.0
C12 C17 H17 108.0
C18 C17 H17 108.0
C17 C18 H18A 109.5
C17 C18 H18B 109.5
H18A C18 H18B 109.5
C17 C18 H18C 109.5
H18A C18 H18C 109.5
H18B C18 H18C 109.5
C17 C19 H19A 109.5
C17 C19 H19B 109.5
H19A C19 H19B 109.5
C17 C19 H19C 109.5
H19A C19 H19C 109.5
H19B C19 H19C 109.5
C16 C20 C22 111.6(4)
C16 C20 C21 113.0(4)
C22 C20 C21 109.0(4)
C16 C20 H20 107.7
C22 C20 H20 107.7
C21 C20 H20 107.7
C20 C21 H21A 109.5
C20 C21 H21B 109.5
H21A C21 H21B 109.5
C20 C21 H21C 109.5
H21A C21 H21C 109.5
H21B C21 H21C 109.5
C20 C22 H22A 109.5
C20 C22 H22B 109.5
H22A C22 H22B 109.5
C20 C22 H22C 109.5
H22A C22 H22C 109.5
H22B C22 H22C 109.5
C32 C31 C36 121.5(4)
C32 C31 N4 119.0(4)
C36 C31 N4 119.5(4)
C31 C32 C33 118.1(4)
C31 C32 C37 122.7(4)
C33 C32 C37 119.1(4)
C34 C33 C32 120.9(5)
C34 C33 H33 119.6
C32 C33 H33 119.6
C35 C34 C33 120.2(5)
C35 C34 H34 119.9
C33 C34 H34 119.9
C34 C35 C36 121.7(5)
C34 C35 H35 119.1
C36 C35 H35 119.1
C35 C36 C31 117.6(5)
C35 C36 C40 119.0(4)
C31 C36 C40 123.3(4)
C32 C37 C38 110.0(4)
C32 C37 C39 112.3(4)
C38 C37 C39 109.5(4)
C32 C37 H37 108.3
C38 C37 H37 108.3
C39 C37 H37 108.3
C37 C38 H38A 109.5
C37 C38 H38B 109.5
H38A C38 H38B 109.5
C37 C38 H38C 109.5
H38A C38 H38C 109.5
H38B C38 H38C 109.5
C37 C39 H39A 109.5
C37 C39 H39B 109.5
H39A C39 H39B 109.5
C37 C39 H39C 109.5
H39A C39 H39C 109.5
H39B C39 H39C 109.5
C41 C40 C36 111.4(4)
C41 C40 C42 111.5(5)
C36 C40 C42 110.8(5)
C41 C40 H40 107.6
C36 C40 H40 107.6
C42 C40 H40 107.6
C40 C41 H41A 109.5
C40 C41 H41B 109.5
H41A C41 H41B 109.5
C40 C41 H41C 109.5
H41A C41 H41C 109.5
H41B C41 H41C 109.5
C40 C42 H42A 109.5
C40 C42 H42B 109.5
H42A C42 H42B 109.5
C40 C42 H42C 109.5
H42A C42 H42C 109.5
H42B C42 H42C 109.5
C2S C1S H1SA 109.5
C2S C1S H1SB 109.5
H1SA C1S H1SB 109.5
C2S C1S H1SC 109.5
H1SA C1S H1SC 109.5
H1SB C1S H1SC 109.5
N1S C2S C1S 178.1(13)

loop_
_geom_bond_atom_site_label_1
_geom_bond_atom_site_label_2
_geom_bond_distance
Mo1 N1 1.665(4)
Mo1 N4 1.992(4)
Mo1 N2 2.019(3)
Mo1 N3 2.205(4)
Mo1 Cl1 2.41(2)
Mo1 Br1 2.476(8)
N2 C11 1.432(6)
N2 C1 1.450(6)
N3 C6 1.347(6)
N3 C2 1.350(5)
N4 C31 1.443(6)
N4 C7 1.467(6)
C1 C2 1.494(6)
C1 H1A 0.9900
C1 H1B 0.9900
C2 C3 1.368(7)
C3 C4 1.386(7)
C3 H3 0.9500
C4 C5 1.385(7)
C4 H4 0.9500
C5 C6 1.376(7)
C5 H5 0.9500
C6 C7 1.496(6)
C7 H7A 0.9900
C7 H7B 0.9900
C11 C12 1.396(6)
C11 C16 1.411(6)
C12 C13 1.393(6)
C12 C17 1.528(6)
C13 C14 1.379(6)
C13 H13 0.9500
C14 C15 1.378(6)
C14 H14 0.9500
C15 C16 1.394(6)
C15 H15 0.9500
C16 C20 1.503(6)
C17 C19 1.527(7)
C17 C18 1.534(6)
C17 H17 1.0000
C18 H18A 0.9800
C18 H18B 0.9800
C18 H18C 0.9800
C19 H19A 0.9800
C19 H19B 0.9800
C19 H19C 0.9800
C20 C22 1.523(6)
C20 C21 1.527(7)
C20 H20 1.0000
C21 H21A 0.9800
C21 H21B 0.9800
C21 H21C 0.9800
C22 H22A 0.9800
C22 H22B 0.9800
C22 H22C 0.9800
C31 C32 1.393(7)
C31 C36 1.408(7)
C32 C33 1.397(7)
C32 C37 1.519(6)
C33 C34 1.384(7)
C33 H33 0.9500
C34 C35 1.356(8)
C34 H34 0.9500
C35 C36 1.395(7)
C35 H35 0.9500
C36 C40 1.524(7)
C37 C38 1.525(7)
C37 C39 1.527(7)
C37 H37 1.0000
C38 H38A 0.9800
C38 H38B 0.9800
C38 H38C 0.9800
C39 H39A 0.9800
C39 H39B 0.9800
C39 H39C 0.9800
C40 C41 1.521(8)
C40 C42 1.536(8)
C40 H40 1.0000
C41 H41A 0.9800
C41 H41B 0.9800
C41 H41C 0.9800
C42 H42A 0.9800
C42 H42B 0.9800
C42 H42C 0.9800
N1S C2S 1.133(13)
C1S C2S 1.444(14)
C1S H1SA 0.9800
C1S H1SB 0.9800
C1S H1SC 0.9800
